data_1010918
loop_
_publ_author_name
'Gallitelli, P'

_publ_section_title
;
Ricerche sul solfato di calcio semidrato e sull'anidrite solubile
;
_journal_coden_ASTM PEMIA7
_journal_name_full 'Periodico di Mineralogia'
_journal_page_first 132
_journal_page_last 171
_journal_volume 4
_journal_year 1933
_chemical_formula_structural 'Ca S O4 (H2 O).5'
_chemical_formula_sum 'Ca H O4.5 S'
_chemical_name_mineral Bassanite
_chemical_name_systematic 'Calcium sulfate hemihydrate'
_symmetry_cell_setting trigonal
_symmetry_Int_Tables_number 154
_symmetry_space_group_name_H-M 'P 32 2 1 S'
_cell_angle_alpha 90
_cell_angle_beta 90
_cell_angle_gamma 120
_cell_formula_units_Z 6
_cell_length_a 6.86
_cell_length_b 6.86
_cell_length_c 12.7
_cell_volume 517.6
_exptl_crystal_density_meas 2.75
_cod_original_formula_sum 'H Ca O4.5 S'
_cod_database_code 1010918
_cod_depositor_comments
;
 Removing dummy H atoms since the hydrogen atoms they represent are already
 marked using the _atom_site_attached_hydrogens data item.

 Antanas Vaitkus,
 2017-09-11
;

loop_
_symmetry_equiv_pos_as_xyz
x,y,z
y,x,2/3-z
-y,x-y,2/3+z
-x,y-x,1/3-z
y-x,-x,1/3+z
x-y,-y,-z

loop_
_atom_site_label
_atom_site_type_symbol
_atom_site_symmetry_multiplicity
_atom_site_Wyckoff_symbol
_atom_site_fract_x
_atom_site_fract_y
_atom_site_fract_z
_atom_site_occupancy
_atom_site_attached_hydrogens
_atom_site_calc_flag
Ca1 Ca2+ 3 b 0. 0.450(1) 0.6667 1. 0 d
Ca2 Ca2+ 3 a 0. 0.450(1) 0.1667 1. 0 d
S1 S6+ 6 c 0.450(1) 0. 0.25 1. 0 d
O1 O2- 6 c 0.344(3) 0.105(3) 0.317(3) 1. 0 d
O2 O2- 6 c 0.555(3) -0.105(3) 0.317(3) 1. 0 d
O3 O2- 6 c 0.271(3) -0.179(3) 0.182(3) 1. 0 d
O4 O2- 6 c 0.628(3) 0.179(3) 0.182(3) 1. 0 d
O5 O2- 3 a 0. .000(4) 0.1667 1. 2 d

loop_
_atom_type_symbol
_atom_type_oxidation_number
Ca2+ 2.000
S6+ 6.000
O2- -2.000
